data_1529203
loop_
_publ_author_name
'Camp, Cl\'ement'
'Settineri, Nicholas'
'Lef\`evre, Julia'
'Jupp, Andrew R.'
'Goicoechea, Jos\'e M.'
'Maron, Laurent'
'Arnold, John'

_publ_section_title
;
 Uranium and thorium complexes of the phosphaethynolate ion
;
_journal_issue 11
_journal_name_full 'Chem. Sci.'
_journal_page_first 6379
_journal_paper_doi 10.1039/C5SC02150B
_journal_volume 6
_journal_year 2015
_chemical_formula_sum 'C43.5 H73 N6 O P Si6 U'
_chemical_formula_weight 1133.61
_chemical_name_common '[U(OCP)(amid)3].[0.5toluene]'
_chemical_properties_physical Air-sensitive
_space_group_crystal_system triclinic
_space_group_IT_number 2
_space_group_name_Hall '-P 1'
_space_group_name_H-M_alt 'P -1'
_symmetry_space_group_name_Hall '-P 1'
_symmetry_space_group_name_H-M 'P -1'
_atom_sites_solution_hydrogens geom
_audit_creation_method SHELXL-2014/7
_audit_update_record
;
2015-06-14 deposited with the CCDC.
2015-07-17 downloaded from the CCDC.
;
_cell_angle_alpha 86.747(5)
_cell_angle_beta 83.810(5)
_cell_angle_gamma 75.030(5)
_cell_formula_units_Z 2
_cell_length_a 11.5703(12)
_cell_length_b 11.7055(13)
_cell_length_c 21.152(2)
_cell_measurement_reflns_used 9497
_cell_measurement_temperature 100(2)
_cell_measurement_theta_max 25.38
_cell_measurement_theta_min 2.33
_cell_volume 2750.1(5)
_computing_cell_refinement 'Bruker SAINT'
_computing_data_collection 'Bruker APEX2'
_computing_data_reduction 'Bruker SAINT'
_computing_molecular_graphics 'Bruker SHELXTL'
_computing_publication_material 'Bruker SHELXTL'
_computing_structure_refinement 'SHELXL-2014/7 (Sheldrick, 2014)'
_computing_structure_solution SIR-97
_diffrn_ambient_temperature 100(2)
_diffrn_detector_area_resol_mean 8.366
_diffrn_measured_fraction_theta_full 0.998
_diffrn_measured_fraction_theta_max 0.995
_diffrn_measurement_device_type 'Bruker APEX-II CCD'
_diffrn_measurement_method 'phi and omega scans'
_diffrn_radiation_type MoK\a
_diffrn_radiation_wavelength 0.71073
_diffrn_reflns_av_R_equivalents 0.0326
_diffrn_reflns_av_unetI/netI 0.0219
_diffrn_reflns_Laue_measured_fraction_full 0.998
_diffrn_reflns_Laue_measured_fraction_max 0.995
_diffrn_reflns_limit_h_max 13
_diffrn_reflns_limit_h_min -13
_diffrn_reflns_limit_k_max 14
_diffrn_reflns_limit_k_min -14
_diffrn_reflns_limit_l_max 25
_diffrn_reflns_limit_l_min -25
_diffrn_reflns_number 67609
_diffrn_reflns_point_group_measured_fraction_full 0.998
_diffrn_reflns_point_group_measured_fraction_max 0.995
_diffrn_reflns_theta_full 25.000
_diffrn_reflns_theta_max 25.384
_diffrn_reflns_theta_min 1.802
_exptl_absorpt_coefficient_mu 3.146
_exptl_absorpt_correction_T_max 0.7452
_exptl_absorpt_correction_T_min 0.5545
_exptl_absorpt_correction_type multi-scan
_exptl_absorpt_process_details SADABS
_exptl_crystal_colour green
_exptl_crystal_density_diffrn 1.369
_exptl_crystal_description block
_exptl_crystal_F_000 1150
_exptl_crystal_size_max 0.600
_exptl_crystal_size_mid 0.600
_exptl_crystal_size_min 0.200
_refine_diff_density_max 0.865
_refine_diff_density_min -2.201
_refine_diff_density_rms 0.098
_refine_ls_extinction_method none
_refine_ls_goodness_of_fit_ref 1.371
_refine_ls_hydrogen_treatment constr
_refine_ls_matrix_type full
_refine_ls_number_parameters 678
_refine_ls_number_reflns 10048
_refine_ls_number_restraints 48
_refine_ls_restrained_S_all 1.369
_refine_ls_R_factor_all 0.0286
_refine_ls_R_factor_gt 0.0279
_refine_ls_shift/su_max 0.001
_refine_ls_shift/su_mean 0.000
_refine_ls_structure_factor_coef Fsqd
_refine_ls_weighting_details 'w=1/[\s^2^(Fo^2^)+10.2716P] where P=(Fo^2^+2Fc^2^)/3'
_refine_ls_weighting_scheme calc
_refine_ls_wR_factor_gt 0.0700
_refine_ls_wR_factor_ref 0.0702
_reflns_Friedel_coverage 0.000
_reflns_number_gt 9841
_reflns_number_total 10048
_reflns_threshold_expression 'I > 2\s(I)'
_cod_data_source_file c5sc02150b2.cif
_cod_data_source_block 3
_cod_depositor_comments 'Adding full bibliography for 1529203--1529209.cif.'
_cod_original_formula_sum 'C43.50 H73 N6 O P Si6 U'
_cod_database_code 1529203
_shelx_shelxl_version_number 2014/7
_shelx_space_group_comment
;
The symmetry employed for this shelxl refinement is uniquely defined
by the following loop, which should always be used as a source of
symmetry information in preference to the above space-group names.
They are only intended as comments.
;
_shelx_estimated_absorpt_t_min 0.187
_shelx_estimated_absorpt_t_max 0.572

loop_
_space_group_symop_operation_xyz
'x, y, z'
'-x, -y, -z'

loop_
_atom_site_label
_atom_site_type_symbol
_atom_site_fract_x
_atom_site_fract_y
_atom_site_fract_z
_atom_site_U_iso_or_equiv
_atom_site_adp_type
_atom_site_occupancy
_atom_site_site_symmetry_order
_atom_site_calc_flag
_atom_site_refinement_flags_posn
_atom_site_refinement_flags_adp
_atom_site_refinement_flags_occupancy
_atom_site_disorder_assembly
_atom_site_disorder_group
C1 C 0.6316(4) 0.4414(4) 0.7136(2) 0.0238(10) Uani 1 1 d . . . . .
C2 C 0.3352(4) 0.3212(4) 0.85640(19) 0.0150(9) Uani 1 1 d . . . . .
C3 C 0.2694(16) 0.3677(12) 0.9200(8) 0.013(3) Uani 0.5 1 d . U P A 1
C4 C 0.2264(8) 0.2962(10) 0.9663(4) 0.020(2) Uani 0.5 1 d . U P A 1
H4 H 0.2347 0.2152 0.9584 0.024 Uiso 0.5 1 calc R U P A 1
C5 C 0.1718(10) 0.3423(10) 1.0237(5) 0.033(2) Uani 0.5 1 d . . P A 1
H5 H 0.1437 0.2928 1.0557 0.040 Uiso 0.5 1 calc R U P A 1
C6 C 0.1577(13) 0.4616(14) 1.0351(7) 0.030(3) Uani 0.5 1 d . U P A 1
H6 H 0.1207 0.4927 1.0749 0.036 Uiso 0.5 1 calc R U P A 1
C7 C 0.1970(16) 0.5346(18) 0.9889(8) 0.032(4) Uani 0.5 1 d . . P A 1
H7 H 0.1850 0.6164 0.9961 0.038 Uiso 0.5 1 calc R U P A 1
C8 C 0.2544(9) 0.4868(10) 0.9317(5) 0.020(2) Uani 0.5 1 d . U P A 1
H8 H 0.2839 0.5361 0.9001 0.024 Uiso 0.5 1 calc R U P A 1
C3A C 0.2713(15) 0.4058(13) 0.9093(8) 0.012(3) Uani 0.5 1 d . U P A 2
C4A C 0.2539(9) 0.3560(10) 0.9695(5) 0.022(2) Uani 0.5 1 d . U P A 2
H4A H 0.2804 0.2730 0.9769 0.027 Uiso 0.5 1 calc R U P A 2
C5A C 0.1960(13) 0.4310(14) 1.0199(7) 0.030(3) Uani 0.5 1 d . U P A 2
H5A H 0.1842 0.3990 1.0617 0.036 Uiso 0.5 1 calc R U P A 2
C6A C 0.1574(16) 0.550(2) 1.0078(9) 0.037(4) Uani 0.5 1 d . . P A 2
H6A H 0.1181 0.5997 1.0417 0.044 Uiso 0.5 1 calc R U P A 2
C7A C 0.1740(11) 0.6002(10) 0.9467(6) 0.041(3) Uani 0.5 1 d . . P A 2
H7A H 0.1462 0.6830 0.9389 0.049 Uiso 0.5 1 calc R U P A 2
C8A C 0.2324(10) 0.5253(9) 0.8979(6) 0.027(2) Uani 0.5 1 d . U P A 2
H8A H 0.2454 0.5573 0.8563 0.033 Uiso 0.5 1 calc R U P A 2
C9 C 0.5482(5) 0.2704(5) 0.9737(2) 0.0332(12) Uani 1 1 d . . . . .
H9A H 0.6087 0.2899 0.9973 0.050 Uiso 1 1 calc R U . . .
H9B H 0.4678 0.3047 0.9946 0.050 Uiso 1 1 calc R U . . .
H9C H 0.5621 0.1842 0.9729 0.050 Uiso 1 1 calc R U . . .
C10 C 0.5490(5) 0.4926(5) 0.8912(3) 0.0361(13) Uani 1 1 d . . . . .
H10A H 0.6095 0.5059 0.9170 0.054 Uiso 1 1 calc R U . . .
H10B H 0.5630 0.5226 0.8477 0.054 Uiso 1 1 calc R U . . .
H10C H 0.4686 0.5341 0.9096 0.054 Uiso 1 1 calc R U . . .
C11 C 0.7090(4) 0.2537(6) 0.8511(2) 0.0369(14) Uani 1 1 d . . . . .
H11A H 0.7728 0.2678 0.8742 0.055 Uiso 1 1 calc R U . . .
H11B H 0.7150 0.1687 0.8514 0.055 Uiso 1 1 calc R U . . .
H11C H 0.7179 0.2836 0.8071 0.055 Uiso 1 1 calc R U . . .
C12 C 0.0313(8) 0.4604(9) 0.8481(4) 0.024(2) Uani 0.492(7) 1 d . . P B 1
H12A H 0.0644 0.5201 0.8235 0.036 Uiso 0.492(7) 1 calc R U P B 1
H12B H -0.0540 0.4742 0.8420 0.036 Uiso 0.492(7) 1 calc R U P B 1
H12C H 0.0400 0.4659 0.8934 0.036 Uiso 0.492(7) 1 calc R U P B 1
C13 C 0.0724(8) 0.3147(9) 0.7342(4) 0.021(2) Uani 0.492(7) 1 d . . P B 1
H13A H 0.1056 0.3750 0.7102 0.031 Uiso 0.492(7) 1 calc R U P B 1
H13B H 0.1025 0.2388 0.7131 0.031 Uiso 0.492(7) 1 calc R U P B 1
H13C H -0.0155 0.3385 0.7361 0.031 Uiso 0.492(7) 1 calc R U P B 1
C14 C 0.0620(9) 0.1912(9) 0.8621(5) 0.029(3) Uani 0.492(7) 1 d . . P B 1
H14A H -0.0252 0.2102 0.8603 0.043 Uiso 0.492(7) 1 calc R U P B 1
H14B H 0.0989 0.1134 0.8440 0.043 Uiso 0.492(7) 1 calc R U P B 1
H14C H 0.0797 0.1896 0.9065 0.043 Uiso 0.492(7) 1 calc R U P B 1
C12A C 0.0402(9) 0.4253(10) 0.7850(6) 0.039(3) Uani 0.508(7) 1 d . . P B 2
H12D H -0.0451 0.4260 0.7894 0.058 Uiso 0.508(7) 1 calc R U P B 2
H12E H 0.0510 0.4934 0.8065 0.058 Uiso 0.508(7) 1 calc R U P B 2
H12F H 0.0685 0.4299 0.7398 0.058 Uiso 0.508(7) 1 calc R U P B 2
C13A C 0.1164(9) 0.1581(10) 0.7738(5) 0.033(3) Uani 0.508(7) 1 d . . P B 2
H13D H 0.1638 0.0873 0.7948 0.050 Uiso 0.508(7) 1 calc R U P B 2
H13E H 0.0331 0.1528 0.7746 0.050 Uiso 0.508(7) 1 calc R U P B 2
H13F H 0.1504 0.1637 0.7296 0.050 Uiso 0.508(7) 1 calc R U P B 2
C14A C 0.0580(8) 0.2627(9) 0.9035(4) 0.025(2) Uani 0.508(7) 1 d . . P B 2
H14D H 0.1091 0.1885 0.9194 0.037 Uiso 0.508(7) 1 calc R U P B 2
H14E H 0.0573 0.3269 0.9315 0.037 Uiso 0.508(7) 1 calc R U P B 2
H14F H -0.0241 0.2546 0.9029 0.037 Uiso 0.508(7) 1 calc R U P B 2
C15 C 0.3203(4) 0.2724(4) 0.63321(19) 0.0144(9) Uani 1 1 d . . . . .
C16 C 0.2621(4) 0.2970(4) 0.5713(2) 0.0185(9) Uani 1 1 d . . . . .
C17 C 0.3292(4) 0.3163(5) 0.5152(2) 0.0288(11) Uani 1 1 d . . . . .
H17 H 0.4126 0.3106 0.5152 0.035 Uiso 1 1 calc R U . . .
C18 C 0.2749(5) 0.3439(5) 0.4588(2) 0.0377(13) Uani 1 1 d . . . . .
H18 H 0.3213 0.3568 0.4205 0.045 Uiso 1 1 calc R U . . .
C19 C 0.1542(5) 0.3524(5) 0.4584(2) 0.0387(14) Uani 1 1 d . . . . .
H19 H 0.1172 0.3713 0.4199 0.046 Uiso 1 1 calc R U . . .
C20 C 0.0867(5) 0.3336(5) 0.5141(3) 0.0364(13) Uani 1 1 d . . . . .
H20 H 0.0032 0.3401 0.5139 0.044 Uiso 1 1 calc R U . . .
C21 C 0.1410(4) 0.3049(5) 0.5708(2) 0.0284(11) Uani 1 1 d . . . . .
H21 H 0.0947 0.2908 0.6089 0.034 Uiso 1 1 calc R U . . .
C22 C 0.4293(5) 0.5537(5) 0.5880(2) 0.0318(12) Uani 1 1 d . . . . .
H22A H 0.4083 0.6394 0.5796 0.048 Uiso 1 1 calc R U . . .
H22B H 0.5067 0.5297 0.6061 0.048 Uiso 1 1 calc R U . . .
H22C H 0.4351 0.5130 0.5481 0.048 Uiso 1 1 calc R U . . .
C23 C 0.3084(4) 0.5811(4) 0.7234(2) 0.0267(11) Uani 1 1 d . . . . .
H23A H 0.2909 0.6673 0.7177 0.040 Uiso 1 1 calc R U . . .
H23B H 0.2461 0.5602 0.7535 0.040 Uiso 1 1 calc R U . . .
H23C H 0.3869 0.5513 0.7400 0.040 Uiso 1 1 calc R U . . .
C24 C 0.1625(5) 0.5757(5) 0.6137(3) 0.0324(12) Uani 1 1 d . . . . .
H24A H 0.1507 0.6609 0.6052 0.049 Uiso 1 1 calc R U . . .
H24B H 0.1604 0.5368 0.5742 0.049 Uiso 1 1 calc R U . . .
H24C H 0.0983 0.5620 0.6451 0.049 Uiso 1 1 calc R U . . .
C26 C 0.2440(10) -0.0198(9) 0.7124(6) 0.044(3) Uani 0.544(9) 1 d . . P C 1
H26A H 0.1645 0.0363 0.7164 0.066 Uiso 0.544(9) 1 calc R U P C 1
H26B H 0.2348 -0.0996 0.7074 0.066 Uiso 0.544(9) 1 calc R U P C 1
H26C H 0.2844 -0.0184 0.7506 0.066 Uiso 0.544(9) 1 calc R U P C 1
C27 C 0.4822(8) -0.0769(8) 0.6315(5) 0.031(2) Uani 0.544(9) 1 d . . P C 1
H27A H 0.4733 -0.1520 0.6171 0.046 Uiso 0.544(9) 1 calc R U P C 1
H27B H 0.5407 -0.0488 0.6018 0.046 Uiso 0.544(9) 1 calc R U P C 1
H27C H 0.5105 -0.0886 0.6740 0.046 Uiso 0.544(9) 1 calc R U P C 1
C25 C 0.2506(12) 0.0236(11) 0.5707(7) 0.042(3) Uani 0.544(9) 1 d . . P C 1
H25A H 0.1755 0.0858 0.5770 0.063 Uiso 0.544(9) 1 calc R U P C 1
H25B H 0.2934 0.0369 0.5295 0.063 Uiso 0.544(9) 1 calc R U P C 1
H25C H 0.2323 -0.0537 0.5716 0.063 Uiso 0.544(9) 1 calc R U P C 1
C26A C 0.3977(14) -0.0904(10) 0.6898(6) 0.046(4) Uani 0.456(9) 1 d . . P C 2
H26D H 0.3915 -0.1653 0.6737 0.069 Uiso 0.456(9) 1 calc R U P C 2
H26E H 0.4819 -0.0955 0.6956 0.069 Uiso 0.456(9) 1 calc R U P C 2
H26F H 0.3489 -0.0751 0.7308 0.069 Uiso 0.456(9) 1 calc R U P C 2
C27A C 0.4719(13) -0.0097(12) 0.5577(7) 0.052(4) Uani 0.456(9) 1 d . . P C 2
H27D H 0.4726 -0.0861 0.5408 0.078 Uiso 0.456(9) 1 calc R U P C 2
H27E H 0.4526 0.0525 0.5246 0.078 Uiso 0.456(9) 1 calc R U P C 2
H27F H 0.5511 -0.0130 0.5712 0.078 Uiso 0.456(9) 1 calc R U P C 2
C25A C 0.2076(14) 0.0144(14) 0.6060(9) 0.047(4) Uani 0.456(9) 1 d . . P C 2
H25D H 0.2169 -0.0671 0.5936 0.071 Uiso 0.456(9) 1 calc R U P C 2
H25E H 0.1416 0.0353 0.6399 0.071 Uiso 0.456(9) 1 calc R U P C 2
H25F H 0.1895 0.0682 0.5691 0.071 Uiso 0.456(9) 1 calc R U P C 2
C28 C 0.6503(4) 0.0287(4) 0.7385(2) 0.0155(9) Uani 1 1 d . . . . .
C29 C 0.7661(4) -0.0629(4) 0.7465(2) 0.0192(9) Uani 1 1 d . . . . .
C30 C 0.8632(4) -0.0295(4) 0.7659(2) 0.0221(10) Uani 1 1 d . . . . .
H30 H 0.8555 0.0512 0.7741 0.026 Uiso 1 1 calc R U . . .
C31 C 0.9706(4) -0.1117(4) 0.7735(3) 0.0289(11) Uani 1 1 d . . . . .
H31 H 1.0358 -0.0882 0.7877 0.035 Uiso 1 1 calc R U . . .
C32 C 0.9823(4) -0.2278(5) 0.7602(3) 0.0366(13) Uani 1 1 d . . . . .
H32 H 1.0563 -0.2845 0.7650 0.044 Uiso 1 1 calc R U . . .
C33 C 0.8875(4) -0.2630(4) 0.7401(3) 0.0359(13) Uani 1 1 d . . . . .
H33 H 0.8965 -0.3435 0.7309 0.043 Uiso 1 1 calc R U . . .
C34 C 0.7789(4) -0.1801(4) 0.7333(2) 0.0274(11) Uani 1 1 d . . . . .
H34 H 0.7134 -0.2041 0.7196 0.033 Uiso 1 1 calc R U . . .
C35 C 0.8653(4) 0.1954(5) 0.6478(3) 0.0319(12) Uani 1 1 d . . . . .
H35A H 0.9215 0.2002 0.6102 0.048 Uiso 1 1 calc R U . . .
H35B H 0.8261 0.2754 0.6624 0.048 Uiso 1 1 calc R U . . .
H35C H 0.9092 0.1489 0.6816 0.048 Uiso 1 1 calc R U . . .
C36 C 0.8270(5) -0.0234(5) 0.5918(3) 0.0350(13) Uani 1 1 d . . . . .
H36A H 0.8844 -0.0120 0.5560 0.053 Uiso 1 1 calc R U . . .
H36B H 0.8699 -0.0756 0.6243 0.053 Uiso 1 1 calc R U . . .
H36C H 0.7675 -0.0592 0.5769 0.053 Uiso 1 1 calc R U . . .
C37 C 0.6587(4) 0.2199(5) 0.5675(2) 0.0279(11) Uani 1 1 d . . . . .
H37A H 0.7116 0.2310 0.5295 0.042 Uiso 1 1 calc R U . . .
H37B H 0.5975 0.1829 0.5558 0.042 Uiso 1 1 calc R U . . .
H37C H 0.6195 0.2969 0.5860 0.042 Uiso 1 1 calc R U . . .
C38 C 0.3980(5) 0.0214(5) 0.8958(2) 0.0326(12) Uani 1 1 d . . . . .
H38A H 0.4015 0.1028 0.9018 0.049 Uiso 1 1 calc R U . . .
H38B H 0.3268 0.0225 0.8743 0.049 Uiso 1 1 calc R U . . .
H38C H 0.3933 -0.0197 0.9373 0.049 Uiso 1 1 calc R U . . .
C39A C 0.524(3) -0.1982(12) 0.8374(11) 0.063(6) Uani 0.62(4) 1 d . . P D 1
H39A H 0.4618 -0.1968 0.8095 0.095 Uiso 0.62(4) 1 calc R U P D 1
H39B H 0.5040 -0.2331 0.8790 0.095 Uiso 0.62(4) 1 calc R U P D 1
H39C H 0.6017 -0.2457 0.8185 0.095 Uiso 0.62(4) 1 calc R U P D 1
C39B C 0.4962(14) -0.2051(16) 0.8114(13) 0.020(5) Uani 0.38(4) 1 d . . P D 2
H39D H 0.4367 -0.1794 0.7804 0.031 Uiso 0.38(4) 1 calc R U P D 2
H39E H 0.4639 -0.2496 0.8465 0.031 Uiso 0.38(4) 1 calc R U P D 2
H39F H 0.5700 -0.2557 0.7906 0.031 Uiso 0.38(4) 1 calc R U P D 2
C40A C 0.6624(13) -0.062(3) 0.9027(9) 0.051(5) Uani 0.62(4) 1 d . . P D 1
H40A H 0.6408 -0.0948 0.9447 0.076 Uiso 0.62(4) 1 calc R U P D 1
H40B H 0.6713 0.0180 0.9070 0.076 Uiso 0.62(4) 1 calc R U P D 1
H40C H 0.7384 -0.1125 0.8841 0.076 Uiso 0.62(4) 1 calc R U P D 1
C40B C 0.6609(17) -0.114(2) 0.8870(10) 0.020(5) Uani 0.38(4) 1 d . . P D 2
H40D H 0.7200 -0.1717 0.8605 0.031 Uiso 0.38(4) 1 calc R U P D 2
H40E H 0.6380 -0.1532 0.9269 0.031 Uiso 0.38(4) 1 calc R U P D 2
H40F H 0.6959 -0.0499 0.8965 0.031 Uiso 0.38(4) 1 calc R U P D 2
C105 C 1.0387(12) 0.0235(12) 0.0458(6) 0.036(3) Uani 0.5 1 d . . P E -1
H105 H 1.0681 0.0499 0.0811 0.043 Uiso 0.5 1 calc R U P E -1
C100 C 1.1642(9) -0.1700(10) -0.0971(5) 0.032(2) Uani 0.5 1 d . . P E -1
H10D H 1.1902 -0.1200 -0.1316 0.047 Uiso 0.5 1 calc R U P E -1
H10E H 1.1248 -0.2243 -0.1146 0.047 Uiso 0.5 1 calc R U P E -1
H10F H 1.2342 -0.2156 -0.0764 0.047 Uiso 0.5 1 calc R U P E -1
C104 C 0.9171(12) 0.0572(14) 0.0374(8) 0.034(3) Uani 0.5 1 d . . P E -1
H104 H 0.8625 0.1109 0.0655 0.041 Uiso 0.5 1 calc R U P E -1
C106 C 1.1175(12) -0.0502(12) 0.0012(7) 0.029(3) Uani 0.5 1 d . . P E -1
H106 H 1.2011 -0.0711 0.0060 0.035 Uiso 0.5 1 calc R U P E -1
C101 C 1.0776(14) -0.0936(12) -0.0494(7) 0.028(4) Uiso 0.5 1 d . . P E -1
C102 C 0.9563(12) -0.0638(12) -0.0551(6) 0.029(4) Uiso 0.5 1 d . . P E -1
H102 H 0.9264 -0.0948 -0.0886 0.035 Uiso 0.5 1 calc R U P E -1
C103 C 0.8765(15) 0.0119(13) -0.0121(8) 0.033(4) Uiso 0.5 1 d . . P E -1
H103 H 0.7930 0.0325 -0.0171 0.039 Uiso 0.5 1 calc R U P E -1
N2 N 0.2760(3) 0.2834(3) 0.81457(16) 0.0143(7) Uani 1 1 d . . . . .
N3 N 0.3426(3) 0.3610(3) 0.66262(16) 0.0162(8) Uani 1 1 d . . . . .
N4 N 0.3527(3) 0.1645(3) 0.65958(16) 0.0148(7) Uani 1 1 d . . . . .
N5 N 0.6441(3) 0.1107(3) 0.69172(16) 0.0147(7) Uani 1 1 d . . . . .
N6 N 0.5513(3) 0.0347(3) 0.77916(17) 0.0179(8) Uani 1 1 d . . . . .
O1 O 0.5710(3) 0.3698(3) 0.71627(14) 0.0207(7) Uani 1 1 d . . . . .
Si1 Si 0.55976(11) 0.33211(11) 0.89027(6) 0.0190(3) Uani 1 1 d . . . . .
Si2 Si 0.12038(11) 0.29845(14) 0.81848(6) 0.0265(3) Uani 1 1 d . . . . .
Si3 Si 0.31076(11) 0.51370(11) 0.64541(6) 0.0187(3) Uani 1 1 d . . . . .
Si4 Si 0.34465(14) 0.02715(12) 0.63425(8) 0.0338(4) Uani 1 1 d . . . . .
Si5 Si 0.74911(11) 0.12295(11) 0.62685(6) 0.0178(3) Uani 1 1 d . . . . .
Si6 Si 0.53437(12) -0.05653(13) 0.84673(7) 0.0331(4) Uani 1 1 d . . . . .
P1 P 0.71086(16) 0.53297(15) 0.71112(7) 0.0438(4) Uani 1 1 d . . . . .
U1 U 0.45842(2) 0.23452(2) 0.73844(2) 0.00887(5) Uani 1 1 d . . . . .
N1 N 0.4541(3) 0.3007(3) 0.84503(15) 0.0142(7) Uani 1 1 d . . . . .

loop_
_atom_site_aniso_label
_atom_site_aniso_U_11
_atom_site_aniso_U_22
_atom_site_aniso_U_33
_atom_site_aniso_U_23
_atom_site_aniso_U_13
_atom_site_aniso_U_12
C1 0.027(3) 0.026(3) 0.018(2) 0.0009(19) -0.0045(19) -0.007(2)
C2 0.017(2) 0.016(2) 0.011(2) 0.0011(16) -0.0030(16) -0.0040(18)
C3 0.017(5) 0.010(6) 0.012(7) -0.001(5) -0.002(4) -0.002(5)
C4 0.017(4) 0.023(5) 0.018(4) 0.001(4) 0.003(3) -0.004(4)
C5 0.033(6) 0.035(6) 0.022(5) 0.006(4) 0.006(4) 0.005(5)
C6 0.029(7) 0.032(7) 0.025(6) -0.007(5) 0.005(5) -0.004(5)
C7 0.035(11) 0.038(9) 0.024(10) -0.008(8) 0.003(7) -0.014(8)
C8 0.022(5) 0.019(5) 0.018(5) -0.003(4) -0.003(4) -0.003(4)
C3A 0.008(5) 0.013(7) 0.016(6) 0.003(6) 0.002(4) -0.007(5)
C4A 0.020(5) 0.020(5) 0.023(5) 0.001(4) 0.000(4) 0.001(4)
C5A 0.028(7) 0.037(7) 0.023(6) -0.011(5) 0.004(5) -0.004(5)
C6A 0.030(10) 0.051(10) 0.028(11) -0.023(8) 0.005(7) -0.007(8)
C7A 0.046(7) 0.020(6) 0.050(8) -0.019(6) 0.016(6) 0.000(5)
C8A 0.033(5) 0.018(5) 0.024(5) -0.005(4) 0.006(4) 0.001(4)
C9 0.035(3) 0.044(3) 0.018(2) -0.004(2) -0.009(2) -0.002(2)
C10 0.043(3) 0.041(3) 0.033(3) -0.008(2) -0.007(2) -0.024(3)
C11 0.015(2) 0.067(4) 0.024(3) -0.011(3) -0.006(2) 0.002(2)
C12 0.018(5) 0.030(5) 0.021(5) -0.004(4) -0.002(4) 0.002(4)
C13 0.006(4) 0.036(6) 0.019(5) -0.001(4) -0.001(3) -0.004(4)
C14 0.019(5) 0.036(6) 0.032(6) 0.005(5) 0.001(4) -0.010(4)
C12A 0.016(5) 0.036(6) 0.062(8) 0.018(5) -0.009(5) -0.006(4)
C13A 0.018(5) 0.055(7) 0.032(6) -0.018(5) 0.003(4) -0.019(5)
C14A 0.012(4) 0.033(5) 0.028(5) -0.006(4) 0.010(4) -0.007(4)
C15 0.008(2) 0.022(2) 0.013(2) 0.0000(17) 0.0002(16) -0.0035(17)
C16 0.019(2) 0.021(2) 0.016(2) -0.0013(17) -0.0071(17) -0.0029(19)
C17 0.021(3) 0.042(3) 0.019(2) -0.001(2) -0.0015(19) 0.001(2)
C18 0.037(3) 0.056(4) 0.015(2) 0.004(2) -0.007(2) -0.001(3)
C19 0.047(4) 0.045(3) 0.024(3) 0.002(2) -0.024(2) -0.004(3)
C20 0.026(3) 0.048(3) 0.038(3) 0.004(3) -0.022(2) -0.009(3)
C21 0.023(3) 0.038(3) 0.029(3) 0.006(2) -0.009(2) -0.014(2)
C22 0.032(3) 0.031(3) 0.027(3) 0.011(2) 0.004(2) -0.004(2)
C23 0.025(3) 0.020(2) 0.033(3) -0.004(2) 0.002(2) -0.004(2)
C24 0.030(3) 0.028(3) 0.035(3) 0.008(2) -0.011(2) 0.001(2)
C26 0.037(6) 0.033(6) 0.063(8) -0.004(5) 0.012(5) -0.017(5)
C27 0.023(5) 0.024(5) 0.047(6) -0.016(4) -0.001(4) -0.007(4)
C25 0.037(7) 0.036(6) 0.056(8) -0.017(6) -0.024(6) -0.002(6)
C26A 0.071(10) 0.024(6) 0.049(8) 0.005(6) -0.032(7) -0.015(6)
C27A 0.057(9) 0.038(8) 0.062(9) -0.034(7) 0.032(7) -0.023(7)
C25A 0.044(9) 0.042(8) 0.065(11) -0.035(8) -0.002(8) -0.021(7)
C28 0.016(2) 0.011(2) 0.021(2) -0.0022(17) -0.0014(17) -0.0040(17)
C29 0.012(2) 0.017(2) 0.025(2) 0.0023(18) 0.0014(18) -0.0007(18)
C30 0.019(2) 0.021(2) 0.025(2) -0.0016(19) 0.0007(19) -0.0034(19)
C31 0.015(2) 0.030(3) 0.043(3) 0.000(2) -0.005(2) -0.007(2)
C32 0.015(3) 0.024(3) 0.065(4) 0.003(3) -0.002(2) 0.003(2)
C33 0.022(3) 0.013(2) 0.071(4) -0.002(2) -0.006(3) -0.001(2)
C34 0.019(2) 0.019(2) 0.044(3) -0.001(2) -0.003(2) -0.003(2)
C35 0.020(3) 0.037(3) 0.039(3) 0.003(2) 0.002(2) -0.013(2)
C36 0.037(3) 0.031(3) 0.030(3) -0.008(2) 0.010(2) 0.000(2)
C37 0.027(3) 0.033(3) 0.021(2) 0.003(2) -0.001(2) -0.006(2)
C38 0.027(3) 0.033(3) 0.031(3) 0.017(2) 0.004(2) -0.002(2)
C39A 0.122(15) 0.025(6) 0.044(10) -0.002(6) 0.022(10) -0.033(8)
C39B 0.018(8) 0.018(7) 0.027(11) -0.005(7) 0.006(6) -0.010(5)
C40A 0.037(6) 0.090(15) 0.024(7) 0.025(9) -0.011(5) -0.016(9)
C40B 0.019(7) 0.026(10) 0.012(8) 0.004(6) -0.005(6) 0.002(7)
C105 0.050(9) 0.029(7) 0.036(7) -0.007(6) -0.003(6) -0.021(6)
C100 0.021(5) 0.043(6) 0.031(5) 0.007(5) -0.011(4) -0.007(5)
C104 0.041(8) 0.031(8) 0.029(8) -0.002(7) 0.001(6) -0.009(6)
C106 0.030(7) 0.022(7) 0.037(8) -0.007(6) 0.000(5) -0.010(5)
N2 0.0144(18) 0.0181(18) 0.0117(17) -0.0024(14) 0.0008(14) -0.0068(15)
N3 0.0173(19) 0.0182(19) 0.0134(17) 0.0016(14) -0.0057(14) -0.0035(15)
N4 0.0163(18) 0.0185(19) 0.0118(17) -0.0021(14) -0.0043(14) -0.0069(15)
N5 0.0102(17) 0.0165(18) 0.0170(18) -0.0009(14) 0.0010(14) -0.0034(14)
N6 0.0143(19) 0.0121(18) 0.024(2) 0.0015(15) 0.0011(15) 0.0002(15)
O1 0.0209(17) 0.0193(16) 0.0237(17) 0.0004(13) -0.0021(13) -0.0086(14)
Si1 0.0157(6) 0.0268(7) 0.0143(6) -0.0068(5) -0.0050(5) -0.0024(5)
Si2 0.0157(6) 0.0506(9) 0.0174(6) -0.0083(6) 0.0031(5) -0.0161(6)
Si3 0.0187(6) 0.0152(6) 0.0199(6) 0.0045(5) -0.0023(5) -0.0008(5)
Si4 0.0451(9) 0.0197(7) 0.0452(9) 0.0005(6) -0.0302(7) -0.0134(6)
Si5 0.0126(6) 0.0215(6) 0.0181(6) -0.0017(5) 0.0026(5) -0.0035(5)
Si6 0.0197(7) 0.0266(8) 0.0424(9) 0.0227(6) 0.0069(6) 0.0040(6)
P1 0.0628(11) 0.0466(9) 0.0396(8) 0.0075(7) -0.0125(7) -0.0441(9)
U1 0.00843(8) 0.00959(8) 0.00856(7) -0.00102(5) -0.00144(5) -0.00186(5)
N1 0.0145(18) 0.0163(18) 0.0104(17) -0.0023(14) -0.0010(14) -0.0010(15)

loop_
_atom_type_symbol
_atom_type_description
_atom_type_scat_dispersion_real
_atom_type_scat_dispersion_imag
_atom_type_scat_source
C C 0.0033 0.0016 'International Tables Vol C Tables 4.2.6.8 and 6.1.1.4'
H H 0.0000 0.0000 'International Tables Vol C Tables 4.2.6.8 and 6.1.1.4'
N N 0.0061 0.0033 'International Tables Vol C Tables 4.2.6.8 and 6.1.1.4'
O O 0.0106 0.0060 'International Tables Vol C Tables 4.2.6.8 and 6.1.1.4'
Si Si 0.0817 0.0704 'International Tables Vol C Tables 4.2.6.8 and 6.1.1.4'
P P 0.1023 0.0942 'International Tables Vol C Tables 4.2.6.8 and 6.1.1.4'
U U -9.6767 9.6646 'International Tables Vol C Tables 4.2.6.8 and 6.1.1.4'

loop_
_geom_angle_atom_site_label_1
_geom_angle_atom_site_label_2
_geom_angle_atom_site_label_3
_geom_angle
O1 C1 P1 179.1(4)
N1 C2 N2 118.0(4)
N1 C2 C3 121.6(7)
N2 C2 C3 119.6(7)
N1 C2 C3A 118.4(7)
N2 C2 C3A 122.6(7)
N1 C2 U1 58.1(2)
N2 C2 U1 60.6(2)
C3 C2 U1 179.7(7)
C3A C2 U1 161.5(6)
C4 C3 C8 119.3(13)
C4 C3 C2 122.8(11)
C8 C3 C2 117.8(11)
C5 C4 C3 120.1(12)
C5 C4 H4 119.9
C3 C4 H4 119.9
C4 C5 C6 120.1(11)
C4 C5 H5 120.0
C6 C5 H5 120.0
C7 C6 C5 120.5(13)
C7 C6 H6 119.7
C5 C6 H6 119.7
C6 C7 C8 119.0(17)
C6 C7 H7 120.5
C8 C7 H7 120.5
C7 C8 C3 120.9(13)
C7 C8 H8 119.6
C3 C8 H8 119.6
C8A C3A C4A 121.1(14)
C8A C3A C2 121.8(11)
C4A C3A C2 117.1(11)
C3A C4A C5A 118.9(12)
C3A C4A H4A 120.5
C5A C4A H4A 120.5
C6A C5A C4A 119.3(14)
C6A C5A H5A 120.4
C4A C5A H5A 120.4
C5A C6A C7A 121.9(14)
C5A C6A H6A 119.0
C7A C6A H6A 119.0
C8A C7A C6A 118.0(12)
C8A C7A H7A 121.0
C6A C7A H7A 121.0
C3A C8A C7A 120.8(13)
C3A C8A H8A 119.6
C7A C8A H8A 119.6
Si1 C9 H9A 109.5
Si1 C9 H9B 109.5
H9A C9 H9B 109.5
Si1 C9 H9C 109.5
H9A C9 H9C 109.5
H9B C9 H9C 109.5
Si1 C10 H10A 109.5
Si1 C10 H10B 109.5
H10A C10 H10B 109.5
Si1 C10 H10C 109.5
H10A C10 H10C 109.5
H10B C10 H10C 109.5
Si1 C11 H11A 109.5
Si1 C11 H11B 109.5
H11A C11 H11B 109.5
Si1 C11 H11C 109.5
H11A C11 H11C 109.5
H11B C11 H11C 109.5
Si2 C12 H12A 109.5
Si2 C12 H12B 109.5
H12A C12 H12B 109.5
Si2 C12 H12C 109.5
H12A C12 H12C 109.5
H12B C12 H12C 109.5
Si2 C13 H13A 109.5
Si2 C13 H13B 109.5
H13A C13 H13B 109.5
Si2 C13 H13C 109.5
H13A C13 H13C 109.5
H13B C13 H13C 109.5
Si2 C14 H14A 109.5
Si2 C14 H14B 109.5
H14A C14 H14B 109.5
Si2 C14 H14C 109.5
H14A C14 H14C 109.5
H14B C14 H14C 109.5
Si2 C12A H12D 109.5
Si2 C12A H12E 109.5
H12D C12A H12E 109.5
Si2 C12A H12F 109.5
H12D C12A H12F 109.5
H12E C12A H12F 109.5
Si2 C13A H13D 109.5
Si2 C13A H13E 109.5
H13D C13A H13E 109.5
Si2 C13A H13F 109.5
H13D C13A H13F 109.5
H13E C13A H13F 109.5
Si2 C14A H14D 109.5
Si2 C14A H14E 109.5
H14D C14A H14E 109.5
Si2 C14A H14F 109.5
H14D C14A H14F 109.5
H14E C14A H14F 109.5
N4 C15 N3 117.6(4)
N4 C15 C16 122.8(4)
N3 C15 C16 119.6(4)
N4 C15 U1 60.5(2)
N3 C15 U1 57.6(2)
C16 C15 U1 171.6(3)
C21 C16 C17 119.5(4)
C21 C16 C15 120.3(4)
C17 C16 C15 120.1(4)
C16 C17 C18 120.3(5)
C16 C17 H17 119.9
C18 C17 H17 119.9
C19 C18 C17 120.1(5)
C19 C18 H18 119.9
C17 C18 H18 119.9
C18 C19 C20 120.0(5)
C18 C19 H19 120.0
C20 C19 H19 120.0
C19 C20 C21 120.1(5)
C19 C20 H20 119.9
C21 C20 H20 119.9
C16 C21 C20 120.0(5)
C16 C21 H21 120.0
C20 C21 H21 120.0
Si3 C22 H22A 109.5
Si3 C22 H22B 109.5
H22A C22 H22B 109.5
Si3 C22 H22C 109.5
H22A C22 H22C 109.5
H22B C22 H22C 109.5
Si3 C23 H23A 109.5
Si3 C23 H23B 109.5
H23A C23 H23B 109.5
Si3 C23 H23C 109.5
H23A C23 H23C 109.5
H23B C23 H23C 109.5
Si3 C24 H24A 109.5
Si3 C24 H24B 109.5
H24A C24 H24B 109.5
Si3 C24 H24C 109.5
H24A C24 H24C 109.5
H24B C24 H24C 109.5
Si4 C26 H26A 109.5
Si4 C26 H26B 109.5
H26A C26 H26B 109.5
Si4 C26 H26C 109.5
H26A C26 H26C 109.5
H26B C26 H26C 109.5
Si4 C27 H27A 109.5
Si4 C27 H27B 109.5
H27A C27 H27B 109.5
Si4 C27 H27C 109.5
H27A C27 H27C 109.5
H27B C27 H27C 109.5
Si4 C25 H25A 109.5
Si4 C25 H25B 109.5
H25A C25 H25B 109.5
Si4 C25 H25C 109.5
H25A C25 H25C 109.5
H25B C25 H25C 109.5
Si4 C26A H26D 109.5
Si4 C26A H26E 109.5
H26D C26A H26E 109.5
Si4 C26A H26F 109.5
H26D C26A H26F 109.5
H26E C26A H26F 109.5
Si4 C27A H27D 109.5
Si4 C27A H27E 109.5
H27D C27A H27E 109.5
Si4 C27A H27F 109.5
H27D C27A H27F 109.5
H27E C27A H27F 109.5
Si4 C25A H25D 109.5
Si4 C25A H25E 109.5
H25D C25A H25E 109.5
Si4 C25A H25F 109.5
H25D C25A H25F 109.5
H25E C25A H25F 109.5
N5 C28 N6 117.5(4)
N5 C28 C29 120.4(4)
N6 C28 C29 122.0(4)
N5 C28 U1 58.3(2)
N6 C28 U1 60.5(2)
C29 C28 U1 166.5(3)
C34 C29 C30 119.1(4)
C34 C29 C28 121.0(4)
C30 C29 C28 119.9(4)
C31 C30 C29 121.0(4)
C31 C30 H30 119.5
C29 C30 H30 119.5
C32 C31 C30 119.4(5)
C32 C31 H31 120.3
C30 C31 H31 120.3
C31 C32 C33 120.7(5)
C31 C32 H32 119.7
C33 C32 H32 119.7
C32 C33 C34 119.7(5)
C32 C33 H33 120.1
C34 C33 H33 120.1
C29 C34 C33 120.0(5)
C29 C34 H34 120.0
C33 C34 H34 120.0
Si5 C35 H35A 109.5
Si5 C35 H35B 109.5
H35A C35 H35B 109.5
Si5 C35 H35C 109.5
H35A C35 H35C 109.5
H35B C35 H35C 109.5
Si5 C36 H36A 109.5
Si5 C36 H36B 109.5
H36A C36 H36B 109.5
Si5 C36 H36C 109.5
H36A C36 H36C 109.5
H36B C36 H36C 109.5
Si5 C37 H37A 109.5
Si5 C37 H37B 109.5
H37A C37 H37B 109.5
Si5 C37 H37C 109.5
H37A C37 H37C 109.5
H37B C37 H37C 109.5
Si6 C38 H38A 109.5
Si6 C38 H38B 109.5
H38A C38 H38B 109.5
Si6 C38 H38C 109.5
H38A C38 H38C 109.5
H38B C38 H38C 109.5
Si6 C39A H39A 109.5
Si6 C39A H39B 109.5
H39A C39A H39B 109.5
Si6 C39A H39C 109.5
H39A C39A H39C 109.5
H39B C39A H39C 109.5
Si6 C39B H39D 109.5
Si6 C39B H39E 109.5
H39D C39B H39E 109.5
Si6 C39B H39F 109.5
H39D C39B H39F 109.5
H39E C39B H39F 109.5
Si6 C40A H40A 109.5
Si6 C40A H40B 109.5
H40A C40A H40B 109.5
Si6 C40A H40C 109.5
H40A C40A H40C 109.5
H40B C40A H40C 109.5
Si6 C40B H40D 109.5
Si6 C40B H40E 109.5
H40D C40B H40E 109.5
Si6 C40B H40F 109.5
H40D C40B H40F 109.5
H40E C40B H40F 109.5
C104 C105 C106 118.8(12)
C104 C105 H105 120.6
C106 C105 H105 120.6
C101 C100 H10D 109.5
C101 C100 H10E 109.5
H10D C100 H10E 109.5
C101 C100 H10F 109.5
H10D C100 H10F 109.5
H10E C100 H10F 109.5
C103 C104 C105 119.2(14)
C103 C104 H104 120.4
C105 C104 H104 120.4
C101 C106 C105 122.2(13)
C101 C106 H106 118.9
C105 C106 H106 118.9
C102 C101 C106 118.1(13)
C102 C101 C100 120.9(13)
C106 C101 C100 121.0(12)
C101 C102 C103 120.6(13)
C101 C102 H102 119.7
C103 C102 H102 119.7
C104 C103 C102 121.0(14)
C104 C103 H103 119.5
C102 C103 H103 119.5
C2 N2 Si2 127.0(3)
C2 N2 U1 91.4(2)
Si2 N2 U1 140.62(18)
C15 N3 Si3 131.8(3)
C15 N3 U1 94.4(3)
Si3 N3 U1 133.47(18)
C15 N4 Si4 131.1(3)
C15 N4 U1 91.4(2)
Si4 N4 U1 136.32(19)
C28 N5 Si5 130.0(3)
C28 N5 U1 93.6(2)
Si5 N5 U1 136.00(19)
C28 N6 Si6 127.8(3)
C28 N6 U1 91.1(2)
Si6 N6 U1 138.63(19)
C1 O1 U1 170.9(3)
N1 Si1 C10 112.3(2)
N1 Si1 C11 105.2(2)
C10 Si1 C11 109.7(3)
N1 Si1 C9 112.1(2)
C10 Si1 C9 109.9(2)
C11 Si1 C9 107.3(2)
C12A Si2 N2 115.2(4)
C14 Si2 N2 118.0(4)
C14 Si2 C13 110.2(5)
N2 Si2 C13 109.1(3)
C12A Si2 C14A 114.5(5)
N2 Si2 C14A 110.7(3)
C12A Si2 C13A 112.5(5)
N2 Si2 C13A 100.8(3)
C14A Si2 C13A 101.5(4)
C14 Si2 C12 109.9(5)
N2 Si2 C12 109.8(3)
C13 Si2 C12 98.0(4)
N3 Si3 C24 113.9(2)
N3 Si3 C23 104.5(2)
C24 Si3 C23 108.6(2)
N3 Si3 C22 111.9(2)
C24 Si3 C22 108.3(2)
C23 Si3 C22 109.5(2)
C27 Si4 N4 112.4(3)
N4 Si4 C26A 112.4(4)
N4 Si4 C25A 119.0(5)
C26A Si4 C25A 110.7(7)
C27 Si4 C25 116.4(5)
N4 Si4 C25 118.8(4)
C27 Si4 C26 105.7(5)
N4 Si4 C26 98.3(3)
C25 Si4 C26 101.6(6)
N4 Si4 C27A 104.7(4)
C26A Si4 C27A 102.9(7)
C25A Si4 C27A 105.3(7)
N5 Si5 C37 104.6(2)
N5 Si5 C35 112.6(2)
C37 Si5 C35 108.4(2)
N5 Si5 C36 112.5(2)
C37 Si5 C36 110.1(2)
C35 Si5 C36 108.6(3)
C39A Si6 N6 119.6(8)
C40B Si6 N6 116.9(7)
C39A Si6 C38 107.9(6)
C40B Si6 C38 115.8(7)
N6 Si6 C38 107.1(2)
C39A Si6 C40A 108.6(8)
N6 Si6 C40A 110.0(5)
C38 Si6 C40A 102.2(8)
C40B Si6 C39B 104.4(8)
N6 Si6 C39B 104.7(7)
C38 Si6 C39B 106.9(5)
O1 U1 N3 79.93(11)
O1 U1 N5 78.93(11)
N3 U1 N5 113.50(12)
O1 U1 N1 81.23(11)
N3 U1 N1 119.95(12)
N5 U1 N1 117.78(12)
O1 U1 N6 120.31(11)
N3 U1 N6 149.91(12)
N5 U1 N6 56.17(12)
N1 U1 N6 86.94(12)
O1 U1 N4 124.30(11)
N3 U1 N4 55.93(12)
N5 U1 N4 88.66(12)
N1 U1 N4 147.81(12)
N6 U1 N4 94.24(12)
O1 U1 N2 119.61(11)
N3 U1 N2 87.07(12)
N5 U1 N2 155.41(12)
N1 U1 N2 55.69(11)
N6 U1 N2 99.27(12)
N4 U1 N2 92.53(11)
O1 U1 C28 97.76(11)
N3 U1 C28 138.07(12)
N5 U1 C28 28.14(12)
N1 U1 C28 100.69(12)
N6 U1 C28 28.43(12)
N4 U1 C28 95.14(12)
N2 U1 C28 127.50(12)
O1 U1 C15 101.41(11)
N3 U1 C15 28.04(12)
N5 U1 C15 100.33(12)
N1 U1 C15 141.38(12)
N6 U1 C15 121.90(12)
N4 U1 C15 28.05(12)
N2 U1 C15 91.94(11)
C28 U1 C15 116.81(12)
O1 U1 C2 99.19(11)
N3 U1 C2 102.59(12)
N5 U1 C2 142.71(12)
N1 U1 C2 27.90(12)
N6 U1 C2 96.08(12)
N4 U1 C2 120.55(12)
N2 U1 C2 28.02(11)
C28 U1 C2 118.95(12)
C15 U1 C2 116.32(12)
C2 N1 Si1 130.3(3)
C2 N1 U1 94.0(2)
Si1 N1 U1 135.17(18)

loop_
_geom_bond_atom_site_label_1
_geom_bond_atom_site_label_2
_geom_bond_distance
C1 O1 1.219(6)
C1 P1 1.576(5)
C2 N1 1.332(5)
C2 N2 1.334(5)
C2 C3 1.527(16)
C2 C3A 1.532(17)
C2 U1 2.839(4)
C3 C4 1.388(17)
C3 C8 1.393(16)
C4 C5 1.378(14)
C4 H4 0.9500
C5 C6 1.395(19)
C5 H5 0.9500
C6 C7 1.38(3)
C6 H6 0.9500
C7 C8 1.390(18)
C7 H7 0.9500
C8 H8 0.9500
C3A C8A 1.370(17)
C3A C4A 1.387(17)
C4A C5A 1.415(17)
C4A H4A 0.9500
C5A C6A 1.36(3)
C5A H5A 0.9500
C6A C7A 1.41(2)
C6A H6A 0.9500
C7A C8A 1.391(14)
C7A H7A 0.9500
C8A H8A 0.9500
C9 Si1 1.874(5)
C9 H9A 0.9800
C9 H9B 0.9800
C9 H9C 0.9800
C10 Si1 1.851(5)
C10 H10A 0.9800
C10 H10B 0.9800
C10 H10C 0.9800
C11 Si1 1.863(5)
C11 H11A 0.9800
C11 H11B 0.9800
C11 H11C 0.9800
C12 Si2 2.009(9)
C12 H12A 0.9800
C12 H12B 0.9800
C12 H12C 0.9800
C13 Si2 1.908(9)
C13 H13A 0.9800
C13 H13B 0.9800
C13 H13C 0.9800
C14 Si2 1.748(10)
C14 H14A 0.9800
C14 H14B 0.9800
C14 H14C 0.9800
C12A Si2 1.696(10)
C12A H12D 0.9800
C12A H12E 0.9800
C12A H12F 0.9800
C13A Si2 1.954(10)
C13A H13D 0.9800
C13A H13E 0.9800
C13A H13F 0.9800
C14A Si2 1.929(9)
C14A H14D 0.9800
C14A H14E 0.9800
C14A H14F 0.9800
C15 N4 1.330(5)
C15 N3 1.333(5)
C15 C16 1.515(6)
C15 U1 2.827(4)
C16 C21 1.381(6)
C16 C17 1.388(6)
C17 C18 1.391(7)
C17 H17 0.9500
C18 C19 1.375(8)
C18 H18 0.9500
C19 C20 1.381(8)
C19 H19 0.9500
C20 C21 1.397(7)
C20 H20 0.9500
C21 H21 0.9500
C22 Si3 1.866(5)
C22 H22A 0.9800
C22 H22B 0.9800
C22 H22C 0.9800
C23 Si3 1.863(5)
C23 H23A 0.9800
C23 H23B 0.9800
C23 H23C 0.9800
C24 Si3 1.862(5)
C24 H24A 0.9800
C24 H24B 0.9800
C24 H24C 0.9800
C26 Si4 2.050(10)
C26 H26A 0.9800
C26 H26B 0.9800
C26 H26C 0.9800
C27 Si4 1.734(9)
C27 H27A 0.9800
C27 H27B 0.9800
C27 H27C 0.9800
C25 Si4 1.827(11)
C25 H25A 0.9800
C25 H25B 0.9800
C25 H25C 0.9800
C26A Si4 1.786(12)
C26A H26D 0.9800
C26A H26E 0.9800
C26A H26F 0.9800
C27A Si4 2.052(12)
C27A H27D 0.9800
C27A H27E 0.9800
C27A H27F 0.9800
C25A Si4 1.797(14)
C25A H25D 0.9800
C25A H25E 0.9800
C25A H25F 0.9800
C28 N5 1.334(5)
C28 N6 1.344(5)
C28 C29 1.504(6)
C28 U1 2.823(4)
C29 C34 1.383(6)
C29 C30 1.388(6)
C30 C31 1.380(7)
C30 H30 0.9500
C31 C32 1.372(7)
C31 H31 0.9500
C32 C33 1.381(7)
C32 H32 0.9500
C33 C34 1.391(7)
C33 H33 0.9500
C34 H34 0.9500
C35 Si5 1.866(5)
C35 H35A 0.9800
C35 H35B 0.9800
C35 H35C 0.9800
C36 Si5 1.870(5)
C36 H36A 0.9800
C36 H36B 0.9800
C36 H36C 0.9800
C37 Si5 1.862(5)
C37 H37A 0.9800
C37 H37B 0.9800
C37 H37C 0.9800
C38 Si6 1.846(5)
C38 H38A 0.9800
C38 H38B 0.9800
C38 H38C 0.9800
C39A Si6 1.716(17)
C39A H39A 0.9800
C39A H39B 0.9800
C39A H39C 0.9800
C39B Si6 2.10(2)
C39B H39D 0.9800
C39B H39E 0.9800
C39B H39F 0.9800
C40A Si6 1.980(17)
C40A H40A 0.9800
C40A H40B 0.9800
C40A H40C 0.9800
C40B Si6 1.737(19)
C40B H40D 0.9800
C40B H40E 0.9800
C40B H40F 0.9800
C105 C104 1.389(19)
C105 C106 1.401(19)
C105 H105 0.9500
C100 C101 1.498(17)
C100 H10D 0.9800
C100 H10E 0.9800
C100 H10F 0.9800
C104 C103 1.38(2)
C104 H104 0.9500
C106 C101 1.381(18)
C106 H106 0.9500
C101 C102 1.37(2)
C102 C103 1.40(2)
C102 H102 0.9500
C103 H103 0.9500
N2 Si2 1.756(4)
N2 U1 2.475(3)
N3 Si3 1.754(4)
N3 U1 2.393(3)
N4 Si4 1.751(4)
N4 U1 2.462(3)
N5 Si5 1.757(3)
N5 U1 2.406(3)
N6 Si6 1.759(4)
N6 U1 2.458(3)
O1 U1 2.297(3)
Si1 N1 1.752(4)
U1 N1 2.417(3)
